data_4336149
loop_
_publ_author_name
'Chunying Tang'
'Fang Wang'
'Wenqing Jiang'
'Yong Zhang'
'Dingxian Jia'

_publ_contact_author_address
;Soochow University
      College of Chemistry, Chemical Engineering and Materials Science
      P.O. Box 174, Renai Road 199, Suzhou 215123
      P.R.China.
;
_publ_contact_author_email jiadingxian@suda.edu.cn
_publ_contact_author_fax 86-512-65880089
_publ_contact_author_name 'Dr. Dingxian Jia'
_publ_contact_author_phone 86-512-65880089
_publ_section_title
;
 Clusters [Co(As3S3)2]2-, [Ni(As3S3)2]2-, and [{Co(en)}6(\m3-S)4(AsS3)4]2-
 with Co-As or Ni-As Bonds: Solvothermal Syntheses and Characterizations
 of Thioarsenates Containing Transition-Metal Complexes
;
_journal_name_full 'Inorganic Chemistry'
_journal_page_first 10860
_journal_page_last 10868
_journal_paper_doi 10.1021/ic4007982
_journal_volume 52
_journal_year 2013
_chemical_formula_moiety 'C8 H26 N6 Ni, As6 Ni S6'
_chemical_formula_sum 'C8 H26 As6 N6 Ni2 S6'
_chemical_formula_weight 965.65
_chemical_name_systematic
; 
 ? 
;
_space_group_IT_number 19
_symmetry_cell_setting orthorhombic
_symmetry_Int_Tables_number 19
_symmetry_space_group_name_Hall 'P 2ac 2ab'
_symmetry_space_group_name_H-M 'P 21 21 21'
_atom_sites_solution_hydrogens geom
_atom_sites_solution_primary direct
_atom_sites_solution_secondary difmap
_audit_creation_method SHELXL-97
_cell_angle_alpha 90.00
_cell_angle_beta 90.00
_cell_angle_gamma 90.00
_cell_formula_units_Z 4
_cell_length_a 11.0037(11)
_cell_length_b 14.7916(19)
_cell_length_c 16.6696(17)
_cell_measurement_reflns_used 8989
_cell_measurement_temperature 223(2)
_cell_measurement_theta_max 25.35
_cell_measurement_theta_min 3.0
_cell_volume 2713.2(5)
_computing_cell_refinement CrystalClear
_computing_data_collection CrystalClear
_computing_data_reduction CrystalStructure
_computing_structure_refinement 'SHELXL-97 (Sheldrick, 1997)'
_computing_structure_solution 'SHELXS-97 (Sheldrick, 1990)'
_diffrn_ambient_temperature 223(2)
_diffrn_detector_area_resol_mean 14.63
_diffrn_measured_fraction_theta_full 0.990
_diffrn_measured_fraction_theta_max 0.990
_diffrn_measurement_device_type 'Rigaku Saturn'
_diffrn_measurement_method \w
_diffrn_radiation_monochromator graphite
_diffrn_radiation_source 'fine-focus sealed tube'
_diffrn_radiation_type MoK\a
_diffrn_radiation_wavelength 0.71073
_diffrn_reflns_av_R_equivalents 0.0419
_diffrn_reflns_av_sigmaI/netI 0.0612
_diffrn_reflns_limit_h_max 12
_diffrn_reflns_limit_h_min -13
_diffrn_reflns_limit_k_max 17
_diffrn_reflns_limit_k_min -11
_diffrn_reflns_limit_l_max 20
_diffrn_reflns_limit_l_min -18
_diffrn_reflns_number 9558
_diffrn_reflns_theta_full 25.35
_diffrn_reflns_theta_max 25.35
_diffrn_reflns_theta_min 3.01
_exptl_absorpt_coefficient_mu 9.123
_exptl_absorpt_correction_T_max 0.2627
_exptl_absorpt_correction_T_min 0.1049
_exptl_absorpt_correction_type multi-scan
_exptl_absorpt_process_details 'Jacobson, R. (1998) Private communication'
_exptl_crystal_colour black
_exptl_crystal_density_diffrn 2.364
_exptl_crystal_description prism
_exptl_crystal_F_000 1864
_exptl_crystal_size_max 0.45
_exptl_crystal_size_mid 0.28
_exptl_crystal_size_min 0.20
_refine_diff_density_max 1.322
_refine_diff_density_min -0.668
_refine_diff_density_rms 0.134
_refine_ls_abs_structure_details 'Flack H D (1983), Acta Cryst. A39, 876-881'
_refine_ls_abs_structure_Flack 0.14(6)
_refine_ls_extinction_method none
_refine_ls_goodness_of_fit_ref 1.044
_refine_ls_hydrogen_treatment constr
_refine_ls_matrix_type full
_refine_ls_number_parameters 243
_refine_ls_number_reflns 4777
_refine_ls_number_restraints 0
_refine_ls_restrained_S_all 1.044
_refine_ls_R_factor_all 0.0456
_refine_ls_R_factor_gt 0.0417
_refine_ls_shift/su_max 0.000
_refine_ls_shift/su_mean 0.000
_refine_ls_structure_factor_coef Fsqd
_refine_ls_weighting_details 'calc w=1/[\s^2^(Fo^2^)+(0.0389P)^2^+0.0000P] where P=(Fo^2^+2Fc^2^)/3'
_refine_ls_weighting_scheme calc
_refine_ls_wR_factor_gt 0.0866
_refine_ls_wR_factor_ref 0.0893
_reflns_number_gt 4417
_reflns_number_total 4777
_reflns_threshold_expression >2sigma(I)
_cod_data_source_file ic4007982_si_002_3.cif
_cod_data_source_block compound_2
_cod_database_code 4336149

loop_
_symmetry_equiv_pos_as_xyz
'x, y, z'
'x+1/2, -y+1/2, -z'
'-x, y+1/2, -z+1/2'
'-x+1/2, -y, z+1/2'

loop_
_atom_site_label
_atom_site_type_symbol
_atom_site_fract_x
_atom_site_fract_y
_atom_site_fract_z
_atom_site_U_iso_or_equiv
_atom_site_adp_type
_atom_site_occupancy
_atom_site_symmetry_multiplicity
_atom_site_calc_flag
_atom_site_refinement_flags
As1 As 0.26125(8) 0.42744(6) 0.63948(5) 0.0350(2) Uani 1 1 d .
As2 As 0.23031(8) 0.36725(7) 0.50945(6) 0.0408(3) Uani 1 1 d .
As3 As 0.52287(8) 0.30733(7) 0.58203(6) 0.0344(2) Uani 1 1 d .
As4 As 0.19855(8) 0.60919(7) 0.54857(6) 0.0378(2) Uani 1 1 d .
As5 As 0.40667(8) 0.64871(6) 0.56094(5) 0.0345(2) Uani 1 1 d .
As6 As 0.31707(8) 0.64486(7) 0.35728(5) 0.0340(2) Uani 1 1 d .
S1 S 0.4053(2) 0.33353(17) 0.69038(13) 0.0357(5) Uani 1 1 d .
S2 S 0.3729(2) 0.25730(18) 0.50301(14) 0.0430(6) Uani 1 1 d .
S3 S 0.54574(17) 0.44822(15) 0.54310(13) 0.0307(5) Uani 1 1 d .
S4 S 0.14624(19) 0.66543(18) 0.42771(15) 0.0407(6) Uani 1 1 d .
S5 S 0.43849(19) 0.71964(16) 0.44382(15) 0.0370(5) Uani 1 1 d .
S6 S 0.35780(19) 0.50394(16) 0.38582(12) 0.0314(5) Uani 1 1 d .
Ni1 Ni 0.35281(8) 0.49781(8) 0.52256(6) 0.0313(2) Uani 1 1 d .
Ni2 Ni 0.75046(10) 0.48476(8) 0.29873(6) 0.0356(3) Uani 1 1 d .
N1 N 0.6934(6) 0.3665(5) 0.3610(4) 0.0376(18) Uani 1 1 d .
H1A H 0.7554 0.3258 0.3623 0.045 Uiso 1 1 calc R
H1B H 0.6742 0.3811 0.4125 0.045 Uiso 1 1 calc R
N2 N 0.5927(9) 0.4568(8) 0.2366(6) 0.058(2) Uani 1 1 d .
H2 H 0.5304 0.4833 0.2650 0.071 Uiso 1 1 calc R
N3 N 0.7572(8) 0.5940(7) 0.2167(5) 0.052(3) Uani 1 1 d .
H3A H 0.7640 0.6474 0.2434 0.063 Uiso 1 1 calc R
H3B H 0.8220 0.5880 0.1832 0.063 Uiso 1 1 calc R
N4 N 0.8788(7) 0.4031(6) 0.2289(5) 0.051(2) Uani 1 1 d .
H4A H 0.8588 0.3435 0.2323 0.062 Uiso 1 1 calc R
H4B H 0.8768 0.4198 0.1764 0.062 Uiso 1 1 calc R
N5 N 0.9060(6) 0.5154(5) 0.3639(5) 0.044(18) Uani 1 1 d .
H5 H 0.9390 0.5679 0.3438 0.047 Uiso 1 1 calc R
N6 N 0.6714(7) 0.5703(6) 0.3853(6) 0.053(3) Uani 1 1 d .
H6A H 0.6380 0.6193 0.3608 0.062 Uiso 1 1 calc R
H6B H 0.6114 0.5402 0.4117 0.062 Uiso 1 1 calc R
C1 C 0.5873(10) 0.3255(7) 0.3217(6) 0.048(3) Uani 1 1 d .
H1C H 0.5974 0.2597 0.3204 0.060 Uiso 1 1 calc R
H1D H 0.5142 0.3391 0.3531 0.060 Uiso 1 1 calc R
C2 C 0.5712(11) 0.3591(9) 0.2395(6) 0.056(3) Uani 1 1 d .
H2A H 0.6282 0.3283 0.2036 0.065 Uiso 1 1 calc R
H2B H 0.4884 0.3460 0.2212 0.065 Uiso 1 1 calc R
C3 C 0.5959(11) 0.5015(10) 0.1589(7) 0.057(2) Uani 1 1 d .
H3C H 0.6492 0.4682 0.1222 0.071 Uiso 1 1 calc R
H3D H 0.5142 0.5033 0.1357 0.071 Uiso 1 1 calc R
C4 C 0.6405(11) 0.5911(10) 0.1700(7) 0.060(2) Uani 1 1 d .
H4C H 0.5790 0.6269 0.1982 0.071 Uiso 1 1 calc R
H4D H 0.6537 0.6190 0.1173 0.071 Uiso 1 1 calc R
C5 C 0.9989(9) 0.4179(9) 0.2616(6) 0.050(3) Uani 1 1 d .
H5A H 1.0388 0.4669 0.2321 0.061 Uiso 1 1 calc R
H5B H 1.0477 0.3630 0.2548 0.061 Uiso 1 1 calc R
C6 C 0.9929(8) 0.4431(7) 0.3535(7) 0.044(3) Uani 1 1 d .
H6C H 0.9681 0.3903 0.3849 0.055 Uiso 1 1 calc R
H6D H 1.0732 0.4626 0.3722 0.055 Uiso 1 1 calc R
C7 C 0.8662(8) 0.5317(7) 0.4447(6) 0.052(3) Uani 1 1 d .
H7A H 0.9338 0.5550 0.4769 0.057 Uiso 1 1 calc R
H7B H 0.8377 0.4753 0.4690 0.057 Uiso 1 1 calc R
C8 C 0.7647(10) 0.5997(8) 0.4425(7) 0.053(3) Uani 1 1 d .
H8A H 0.7289 0.6057 0.4960 0.056 Uiso 1 1 calc R
H8B H 0.7966 0.6588 0.4264 0.056 Uiso 1 1 calc R

loop_
_atom_site_aniso_label
_atom_site_aniso_U_11
_atom_site_aniso_U_22
_atom_site_aniso_U_33
_atom_site_aniso_U_23
_atom_site_aniso_U_13
_atom_site_aniso_U_12
As1 0.0356(4) 0.0349(5) 0.0345(5) 0.0062(4) 0.0082(4) 0.0004(4)
As2 0.0420(5) 0.0392(6) 0.0412(5) 0.0079(5) -0.0126(4) -0.0156(4)
As3 0.0400(5) 0.0270(5) 0.0360(5) 0.0003(4) 0.0020(4) 0.0037(4)
As4 0.0368(4) 0.0356(6) 0.0409(5) 0.0036(5) 0.0101(4) 0.0057(4)
As5 0.0419(5) 0.0277(5) 0.0340(5) -0.0005(4) -0.0070(4) -0.0001(4)
As6 0.0362(4) 0.0335(5) 0.0322(5) 0.0081(4) -0.0024(4) 0.0002(4)
S1 0.0435(12) 0.0351(13) 0.0286(11) 0.0043(10) 0.0007(10) 0.0007(11)
S2 0.0653(15) 0.0311(13) 0.0327(12) -0.0039(10) -0.0017(12) -0.0115(12)
S3 0.0290(10) 0.0293(12) 0.0339(12) 0.0017(10) 0.0033(9) -0.0013(9)
S4 0.0310(10) 0.0412(15) 0.0498(14) 0.0052(12) -0.0033(11) 0.0071(10)
S5 0.0381(11) 0.0276(12) 0.0453(13) 0.0070(11) -0.0019(11) -0.0045(10)
S6 0.0372(10) 0.0303(12) 0.0267(11) -0.0003(10) 0.0008(9) 0.0027(10)
Ni1 0.0288(5) 0.0318(6) 0.0312(6) 0.0020(5) 0.0009(5) -0.0013(5)
Ni2 0.0407(5) 0.0326(7) 0.0315(6) 0.0019(5) 0.0038(5) 0.0010(5)
N1 0.038(4) 0.032(4) 0.043(4) 0.007(4) 0.001(4) -0.004(3)
N2 0.049(4) 0.053(6) 0.065(4) 0.037(4) -0.019(4) 0.000(4)
N3 0.055(5) 0.055(8) 0.047(6) 0.012(6) 0.013(5) 0.004(5)
N4 0.048(5) 0.061(6) 0.045(5) -0.001(5) 0.020(4) 0.013(4)
N5 0.039(3) 0.047(5) 0.053(5) -0.012(4) 0.006(4) 0.004(3)
N6 0.046(5) 0.046(6) 0.069(7) -0.030(5) 0.005(5) 0.002(4)
C1 0.061(6) 0.033(5) 0.045(7) -0.005(5) 0.014(6) -0.007(5)
C2 0.054(7) 0.057(8) 0.057(7) -0.017(6) -0.015(6) -0.012(6)
C3 0.059(4) 0.053(6) 0.055(4) 0.037(4) -0.019(4) 0.002(4)
C4 0.061(4) 0.063(6) 0.051(4) 0.037(4) -0.009(4) 0.010(4)
C5 0.041(5) 0.068(8) 0.042(6) 0.010(6) 0.009(5) 0.010(5)
C6 0.037(5) 0.053(7) 0.042(7) 0.019(6) -0.004(5) -0.007(5)
C7 0.052(5) 0.055(7) 0.044(6) -0.012(5) 0.003(5) -0.004(5)
C8 0.047(7) 0.054(7) 0.050(7) -0.015(6) 0.003(6) -0.028(6)

loop_
_atom_type_symbol
_atom_type_description
_atom_type_scat_dispersion_real
_atom_type_scat_dispersion_imag
_atom_type_scat_source
C C 0.0033 0.0016 'International Tables Vol C Tables 4.2.6.8 and 6.1.1.4'
H H 0.0000 0.0000 'International Tables Vol C Tables 4.2.6.8 and 6.1.1.4'
N N 0.0061 0.0033 'International Tables Vol C Tables 4.2.6.8 and 6.1.1.4'
S S 0.1246 0.1234 'International Tables Vol C Tables 4.2.6.8 and 6.1.1.4'
Ni Ni 0.3393 1.1124 'International Tables Vol C Tables 4.2.6.8 and 6.1.1.4'
As As 0.0499 2.0058 'International Tables Vol C Tables 4.2.6.8 and 6.1.1.4'

loop_
_geom_angle_atom_site_label_1
_geom_angle_atom_site_label_2
_geom_angle_atom_site_label_3
_geom_angle
S1 As1 As2 102.26(7)
S1 As1 Ni1 105.81(7)
As2 As1 Ni1 59.08(4)
S2 As2 Ni1 101.32(7)
S2 As2 As1 102.37(7)
Ni1 As2 As1 61.74(4)
S3 As3 S2 102.96(10)
S3 As3 S1 98.01(9)
S2 As3 S1 96.03(9)
S4 As4 As5 103.49(7)
S4 As4 Ni1 105.78(7)
As5 As4 Ni1 60.21(4)
S5 As5 As4 100.97(7)
S5 As5 Ni1 103.99(8)
As4 As5 Ni1 60.57(4)
S6 As6 S4 100.83(9)
S6 As6 S5 101.95(9)
S4 As6 S5 95.47(9)
As3 S1 As1 101.90(9)
As3 S2 As2 104.23(11)
As3 S3 Ni1 104.10(9)
As6 S4 As4 101.79(9)
As5 S5 As6 103.57(10)
As6 S6 Ni1 104.51(10)
S3 Ni1 S6 98.10(9)
S3 Ni1 As2 106.43(7)
S6 Ni1 As2 87.36(7)
S3 Ni1 As5 91.68(7)
S6 Ni1 As5 102.92(8)
As2 Ni1 As5 157.84(6)
S3 Ni1 As4 148.59(8)
S6 Ni1 As4 99.78(7)
As2 Ni1 As4 100.01(5)
As5 Ni1 As4 59.22(4)
S3 Ni1 As1 97.38(7)
S6 Ni1 As1 145.97(8)
As2 Ni1 As1 59.19(4)
As5 Ni1 As1 106.71(5)
As4 Ni1 As1 81.73(4)
N2 Ni2 N5 178.1(4)
N2 Ni2 N6 96.7(4)
N5 Ni2 N6 81.4(3)
N2 Ni2 N3 81.8(4)
N5 Ni2 N3 98.2(4)
N6 Ni2 N3 89.9(4)
N2 Ni2 N1 80.3(3)
N5 Ni2 N1 99.6(3)
N6 Ni2 N1 92.2(4)
N3 Ni2 N1 162.2(3)
N2 Ni2 N4 99.5(4)
N5 Ni2 N4 82.4(3)
N6 Ni2 N4 163.8(3)
N3 Ni2 N4 93.2(4)
N1 Ni2 N4 89.8(3)
C1 N1 Ni2 110.8(6)
C1 N1 H1A 109.5
Ni2 N1 H1A 109.5
C1 N1 H1B 109.5
Ni2 N1 H1B 109.5
H1A N1 H1B 108.1
C3 N2 C2 118.8(11)
C3 N2 Ni2 109.6(8)
C2 N2 Ni2 108.5(7)
C3 N2 H2 106.4
C2 N2 H2 106.4
Ni2 N2 H2 106.4
C4 N3 Ni2 106.4(7)
C4 N3 H3A 110.4
Ni2 N3 H3A 110.4
C4 N3 H3B 110.4
Ni2 N3 H3B 110.4
H3A N3 H3B 108.6
C5 N4 Ni2 107.8(6)
C5 N4 H4A 110.2
Ni2 N4 H4A 110.2
C5 N4 H4B 110.2
Ni2 N4 H4B 110.2
H4A N4 H4B 108.5
C7 N5 C6 116.0(8)
C7 N5 Ni2 106.0(5)
C6 N5 Ni2 108.7(6)
C7 N5 H5 108.6
C6 N5 H5 108.6
Ni2 N5 H5 108.6
C8 N6 Ni2 109.5(6)
C8 N6 H6A 109.8
Ni2 N6 H6A 109.8
C8 N6 H6B 109.8
Ni2 N6 H6B 109.8
H6A N6 H6B 108.2
C2 C1 N1 111.9(8)
C2 C1 H1C 109.2
N1 C1 H1C 109.2
C2 C1 H1D 109.2
N1 C1 H1D 109.2
H1C C1 H1D 107.9
N2 C2 C1 110.2(9)
N2 C2 H2A 109.6
C1 C2 H2A 109.6
N2 C2 H2B 109.6
C1 C2 H2B 109.6
H2A C2 H2B 108.1
C4 C3 N2 108.4(11)
C4 C3 H3C 110.0
N2 C3 H3C 110.0
C4 C3 H3D 110.0
N2 C3 H3D 110.0
H3C C3 H3D 108.4
C3 C4 N3 112.8(10)
C3 C4 H4C 109.0
N3 C4 H4C 109.0
C3 C4 H4D 109.0
N3 C4 H4D 109.0
H4C C4 H4D 107.8
N4 C5 C6 111.3(7)
N4 C5 H5A 109.4
C6 C5 H5A 109.4
N4 C5 H5B 109.4
C6 C5 H5B 109.4
H5A C5 H5B 108.0
N5 C6 C5 108.6(8)
N5 C6 H6C 110.0
C5 C6 H6C 110.0
N5 C6 H6D 110.0
C5 C6 H6D 110.0
H6C C6 H6D 108.3
N5 C7 C8 108.4(8)
N5 C7 H7A 110.0
C8 C7 H7A 110.0
N5 C7 H7B 110.0
C8 C7 H7B 110.0
H7A C7 H7B 108.4
N6 C8 C7 109.7(8)
N6 C8 H8A 109.7
C7 C8 H8A 109.7
N6 C8 H8B 109.7
C7 C8 H8B 109.7
H8A C8 H8B 108.2

loop_
_geom_bond_atom_site_label_1
_geom_bond_atom_site_label_2
_geom_bond_distance
As1 S1 2.272(3)
As1 As2 2.3677(13)
As1 Ni1 2.4283(13)
As2 S2 2.262(3)
As2 Ni1 2.3651(14)
As3 S3 2.197(2)
As3 S2 2.238(3)
As3 S1 2.255(2)
As4 S4 2.254(3)
As4 As5 2.3725(13)
As4 Ni1 2.4049(14)
As5 S5 2.244(3)
As5 Ni1 2.3965(15)
As6 S6 2.184(3)
As6 S4 2.237(2)
As6 S5 2.256(3)
S3 Ni1 2.272(2)
S6 Ni1 2.282(2)
Ni2 N2 2.064(10)
Ni2 N5 2.077(7)
Ni2 N6 2.107(8)
Ni2 N3 2.119(8)
Ni2 N1 2.129(7)
Ni2 N4 2.193(8)
N1 C1 1.469(12)
N1 H1A 0.9100
N1 H1B 0.9100
N2 C3 1.454(14)
N2 C2 1.465(15)
N2 H2 0.9200
N3 C4 1.502(14)
N3 H3A 0.9100
N3 H3B 0.9100
N4 C5 1.446(12)
N4 H4A 0.9100
N4 H4B 0.9100
N5 C7 1.436(11)
N5 C6 1.445(12)
N5 H5 0.9200
N6 C8 1.467(13)
N6 H6A 0.9100
N6 H6B 0.9100
C1 C2 1.468(15)
C1 H1C 0.9800
C1 H1D 0.9800
C2 H2A 0.9800
C2 H2B 0.9800
C3 C4 1.426(18)
C3 H3C 0.9800
C3 H3D 0.9800
C4 H4C 0.9800
C4 H4D 0.9800
C5 C6 1.577(14)
C5 H5A 0.9800
C5 H5B 0.9800
C6 H6C 0.9800
C6 H6D 0.9800
C7 C8 1.503(15)
C7 H7A 0.9800
C7 H7B 0.9800
C8 H8A 0.9800
C8 H8B 0.9800

loop_
_geom_hbond_atom_site_label_D
_geom_hbond_atom_site_label_H
_geom_hbond_atom_site_label_A
_geom_hbond_distance_DH
_geom_hbond_distance_HA
_geom_hbond_distance_DA
_geom_hbond_angle_DHA
_geom_hbond_site_symmetry_A
N1 H1A S1 0.91 3.01 3.863(8) 157.3 2_556
N1 H1B S3 0.91 2.78 3.649(8) 160.4 .
N2 H2 S6 0.92 2.79 3.654(12) 157.9 .
N3 H3B S3 0.91 2.80 3.669(9) 159.5 4_664
N4 H4A S1 0.91 2.96 3.761(10) 147.2 2_556
N6 H6A S5 0.91 2.99 3.522(8) 119.0 .
N6 H6B S3 0.91 2.68 3.477(10) 147.1 .

loop_
_geom_torsion_atom_site_label_1
_geom_torsion_atom_site_label_2
_geom_torsion_atom_site_label_3
_geom_torsion_atom_site_label_4
_geom_torsion
S1 As1 As2 S2 -4.91(10)
Ni1 As1 As2 S2 96.33(8)
S1 As1 As2 Ni1 -101.24(8)
S4 As4 As5 S5 -0.66(10)
Ni1 As4 As5 S5 99.99(8)
S4 As4 As5 Ni1 -100.65(8)
S3 As3 S1 As1 48.73(10)
S2 As3 S1 As1 -55.31(11)
As2 As1 S1 As3 37.47(10)
Ni1 As1 S1 As3 -23.52(10)
S3 As3 S2 As2 -47.06(11)
S1 As3 S2 As2 52.62(11)
Ni1 As2 S2 As3 33.45(10)
As1 As2 S2 As3 -29.77(10)
S2 As3 S3 Ni1 39.83(11)
S1 As3 S3 Ni1 -58.29(10)
S6 As6 S4 As4 48.47(11)
S5 As6 S4 As4 -54.83(11)
As5 As4 S4 As6 35.02(11)
Ni1 As4 S4 As6 -27.39(11)
As4 As5 S5 As6 -33.84(10)
Ni1 As5 S5 As6 28.29(10)
S6 As6 S5 As5 -46.70(11)
S4 As6 S5 As5 55.61(11)
S4 As6 S6 Ni1 -51.94(11)
S5 As6 S6 Ni1 46.09(11)
As3 S3 Ni1 S6 -108.29(10)
As3 S3 Ni1 As2 -18.66(10)
As3 S3 Ni1 As5 148.41(8)
As3 S3 Ni1 As4 127.51(12)
As3 S3 Ni1 As1 41.31(9)
As6 S6 Ni1 S3 -121.25(9)
As6 S6 Ni1 As2 132.52(8)
As6 S6 Ni1 As5 -27.64(9)
As6 S6 Ni1 As4 32.81(9)
As6 S6 Ni1 As1 122.49(13)
S2 As2 Ni1 S3 -9.22(10)
As1 As2 Ni1 S3 88.85(8)
S2 As2 Ni1 S6 88.45(9)
As1 As2 Ni1 S6 -173.48(8)
S2 As2 Ni1 As5 -152.85(15)
As1 As2 Ni1 As5 -54.78(15)
S2 As2 Ni1 As4 -172.08(8)
As1 As2 Ni1 As4 -74.02(5)
S2 As2 Ni1 As1 -98.07(8)
S5 As5 Ni1 S3 97.65(9)
As4 As5 Ni1 S3 -167.50(8)
S5 As5 Ni1 S6 -1.05(10)
As4 As5 Ni1 S6 93.79(7)
S5 As5 Ni1 As2 -117.03(15)
As4 As5 Ni1 As2 -22.19(14)
S5 As5 Ni1 As4 -94.85(7)
S5 As5 Ni1 As1 -164.13(7)
As4 As5 Ni1 As1 -69.29(5)
S4 As4 Ni1 S3 121.27(16)
As5 As4 Ni1 S3 24.52(14)
S4 As4 Ni1 S6 -2.55(10)
As5 As4 Ni1 S6 -99.30(8)
S4 As4 Ni1 As2 -91.57(8)
As5 As4 Ni1 As2 171.68(6)
S4 As4 Ni1 As5 96.75(8)
S4 As4 Ni1 As1 -148.11(8)
As5 As4 Ni1 As1 115.14(5)
S1 As1 Ni1 S3 -9.74(10)
As2 As1 Ni1 S3 -104.77(7)
S1 As1 Ni1 S6 106.72(15)
As2 As1 Ni1 S6 11.69(14)
S1 As1 Ni1 As2 95.02(8)
S1 As1 Ni1 As5 -103.75(8)
As2 As1 Ni1 As5 161.23(6)
S1 As1 Ni1 As4 -158.05(8)
As2 As1 Ni1 As4 106.93(5)
N2 Ni2 N1 C1 6.7(7)
N5 Ni2 N1 C1 -175.3(6)
N6 Ni2 N1 C1 103.1(6)
N3 Ni2 N1 C1 6.6(15)
N4 Ni2 N1 C1 -93.0(6)
N5 Ni2 N2 C3 111(11)
N6 Ni2 N2 C3 109.2(10)
N3 Ni2 N2 C3 20.3(9)
N1 Ni2 N2 C3 -159.7(10)
N4 Ni2 N2 C3 -71.6(10)
N5 Ni2 N2 C2 -118(11)
N6 Ni2 N2 C2 -119.6(8)
N3 Ni2 N2 C2 151.4(9)
N1 Ni2 N2 C2 -28.6(8)
N4 Ni2 N2 C2 59.5(8)
N2 Ni2 N3 C4 5.6(8)
N5 Ni2 N3 C4 -172.5(7)
N6 Ni2 N3 C4 -91.2(8)
N1 Ni2 N3 C4 5.7(16)
N4 Ni2 N3 C4 104.8(8)
N2 Ni2 N4 C5 177.0(7)
N5 Ni2 N4 C5 -3.1(7)
N6 Ni2 N4 C5 -5.9(17)
N3 Ni2 N4 C5 94.8(7)
N1 Ni2 N4 C5 -102.8(7)
N2 Ni2 N5 C7 27(11)
N6 Ni2 N5 C7 29.4(6)
N3 Ni2 N5 C7 118.1(7)
N1 Ni2 N5 C7 -61.3(7)
N4 Ni2 N5 C7 -149.8(7)
N2 Ni2 N5 C6 153(11)
N6 Ni2 N5 C6 154.9(7)
N3 Ni2 N5 C6 -116.5(7)
N1 Ni2 N5 C6 64.1(6)
N4 Ni2 N5 C6 -24.3(6)
N2 Ni2 N6 C8 177.9(8)
N5 Ni2 N6 C8 -2.1(7)
N3 Ni2 N6 C8 -100.4(8)
N1 Ni2 N6 C8 97.4(8)
N4 Ni2 N6 C8 0.8(18)
Ni2 N1 C1 C2 16.9(10)
C3 N2 C2 C1 172.5(10)
Ni2 N2 C2 C1 46.6(12)
N1 C1 C2 N2 -41.9(13)
C2 N2 C3 C4 -169.0(11)
Ni2 N2 C3 C4 -43.6(13)
N2 C3 C4 N3 51.0(14)
Ni2 N3 C4 C3 -32.2(12)
Ni2 N4 C5 C6 28.0(10)
C7 N5 C6 C5 165.0(8)
Ni2 N5 C6 C5 45.6(9)
N4 C5 C6 N5 -50.3(11)
C6 N5 C7 C8 -172.4(8)
Ni2 N5 C7 C8 -51.6(9)
Ni2 N6 C8 C7 -24.9(11)
N5 C7 C8 N6 51.8(11)
